data_9008386
loop_
_publ_author_name
'Norrestam, R.'
'Bovin, J.-O.'

_publ_section_title
;
 The crystal structure of takeuchiite, Mg1.71Mn1.29BO5:
 A combined single crystal X-ray and HRTEM study
;
_journal_name_full 'Zeitschrift fur Kristallographie'
_journal_page_first 135
_journal_page_last 149
_journal_volume 181
_journal_year 1987
_chemical_compound_source 'Langban mine, Sweden'
_chemical_formula_sum 'B12 Mg20.58 Mn15.42 O60'
_chemical_name_mineral Takeuchiite
_space_group_IT_number 58
_symmetry_space_group_name_Hall '-P 2 2n'
_symmetry_space_group_name_H-M 'P n n m'
_cell_angle_alpha 90
_cell_angle_beta 90
_cell_angle_gamma 90
_cell_length_a 27.585
_cell_length_b 12.561
_cell_length_c 6.027
_cell_formula_units_Z 2
_cell_volume 2088.326
_database_code_amcsd 0010977
_exptl_crystal_density_diffrn 3.876
_cod_original_formula_sum 'Mg20.58 Mn15.42 B12 O60'
_cod_database_code 9008386

loop_
_space_group_symop_operation_xyz
x,y,z
1/2+x,1/2-y,1/2+z
1/2-x,1/2+y,1/2-z
1/2-x,1/2+y,1/2+z
1/2+x,1/2-y,1/2-z
x,y,-z
-x,-y,z
-x,-y,-z

loop_
_atom_site_label
_atom_site_fract_x
_atom_site_fract_y
_atom_site_fract_z
_atom_site_occupancy
_atom_site_U_iso_or_equiv
Mg1 0.00000 0.00000 0.24830 0.84000 0.00530
Mn1 0.00000 0.00000 0.24830 0.16000 0.00530
Mg2 0.04760 0.48210 0.00000 0.29000 0.01650
Mn2 0.04760 0.48210 0.00000 0.21000 0.01650
Mn3 0.00000 0.50000 0.50000 1.00000 0.00330
Mg4 -0.00330 0.27730 0.24770 0.82000 0.00550
Mn4 -0.00330 0.27730 0.24770 0.18000 0.00550
Mg5 0.16830 0.50790 0.24890 0.89000 0.00560
Mn5 0.16830 0.50790 0.24890 0.11000 0.00560
Mg6 0.16260 0.06400 0.25290 0.94000 0.00620
Mn6 0.16260 0.06400 0.25290 0.06000 0.00620
Mg7 0.07630 0.41180 0.00000 1.00000 0.02150
Mn8 0.08340 0.38800 0.50000 1.00000 0.00420
Mg9 0.15890 0.28760 0.00000 0.69000 0.01920
Mn9 0.15890 0.28760 0.00000 0.31000 0.01920
Mn10 0.16970 0.28670 0.50000 1.00000 0.00340
Mg11 0.25240 0.16920 0.00000 0.57000 0.00420
Mn11 0.25240 0.16920 0.00000 0.43000 0.00420
Mn12 0.25230 0.16960 0.50000 1.00000 0.00540
Mg13 0.33170 0.28720 0.25130 0.80000 0.00410
Mn13 0.33170 0.28720 0.25130 0.20000 0.00410
Mn14 0.41640 0.39330 0.00000 1.00000 0.00420
Mn15 0.41630 0.39220 0.50000 1.00000 0.00350
B1 0.07170 0.14250 0.00000 1.00000 0.00720
B2 0.07170 0.14250 0.50000 1.00000 0.00720
B3 0.40530 0.14630 0.00000 1.00000 0.00750
B4 0.40530 0.14630 0.50000 1.00000 0.00750
B5 0.26060 0.42970 0.00000 1.00000 0.00980
B6 0.26060 0.42970 0.50000 1.00000 0.00980
O1 -0.03960 0.13830 0.24770 1.00000 0.00600
O2 0.12780 -0.07650 0.25040 1.00000 0.00690
O3 0.13180 0.36020 0.28140 1.00000 0.00690
O4 0.29630 0.14600 0.25840 1.00000 0.00870
O5 0.46430 -0.07770 0.21680 1.00000 0.00620
O6 0.20370 0.20850 0.27240 1.00000 0.00670
O7 0.04660 0.23640 0.00000 1.00000 0.00720
O8 0.04660 0.23640 0.50000 1.00000 0.00720
O9 0.04660 0.04620 0.00000 1.00000 0.00720
O10 0.04660 0.04620 0.50000 1.00000 0.00720
O11 0.12210 0.13890 0.00000 1.00000 0.00720
O12 0.12210 0.13890 0.50000 1.00000 0.00720
O13 0.38100 0.05030 0.00000 1.00000 0.00750
O14 0.38100 0.05030 0.50000 1.00000 0.00750
O15 0.45510 0.15130 0.00000 1.00000 0.00750
O16 0.45510 0.15130 0.50000 1.00000 0.00750
O17 0.37890 0.23980 0.00000 1.00000 0.00750
O18 0.37890 0.23980 0.50000 1.00000 0.00750
O19 0.28370 0.33300 0.00000 1.00000 0.00980
O20 0.28370 0.33300 0.50000 1.00000 0.00980
O21 0.20990 0.43510 0.00000 1.00000 0.00980
O22 0.20990 0.43510 0.50000 1.00000 0.00980
O23 0.28720 0.52320 0.00000 1.00000 0.00980
O24 0.28720 0.52320 0.50000 1.00000 0.00980

loop_
_cod_related_entry_id
_cod_related_entry_database
_cod_related_entry_code
1 AMCSD 0010977
